data_4031637
loop_
_publ_author_name
'van der Berg, G.C.'
'Oskam, A.'
'Olie, K.'

_publ_section_title
;
 The crystal and molecular structure of trichlorogermyl-cobalt
 tetracarbonyl, Cl3 Ge Co (C O)4
;
_journal_name_full 'Journal of Organometallic Chemistry'
_journal_page_first 363
_journal_page_last 368
_journal_volume 80
_journal_year 1974
_chemical_formula_sum 'C4 Cl3 Co Ge O4'
_chemical_name_systematic 'Cl3 Ge Co (C O)4'
_space_group_IT_number 9
_symmetry_space_group_name_Hall 'C -2yc'
_symmetry_space_group_name_H-M 'C 1 c 1'
_cell_angle_alpha 90
_cell_angle_beta 106.2
_cell_angle_gamma 90
_cell_formula_units_Z 8
_cell_length_a 26.238
_cell_length_b 6.623
_cell_length_c 12.969
_cell_volume 2164.193
_citation_journal_id_ASTM JORCAI
_cod_data_source_file vanderBerg_JORCAI_1974_1712.cif
_cod_data_source_block C4Cl3Co1Ge1O4
_cod_original_formula_sum 'C4 Cl3 Co1 Ge1 O4'
_cod_database_code 4031637

loop_
_symmetry_equiv_pos_as_xyz
x,y,z
x,-y,z+1/2
x+1/2,y+1/2,z
x+1/2,-y+1/2,z+1/2

loop_
_atom_site_label
_atom_site_type_symbol
_atom_site_fract_x
_atom_site_fract_y
_atom_site_fract_z
_atom_site_occupancy
_atom_site_U_iso_or_equiv
Cl3 Cl 0.5916 0.4456 0.2916 1 0.0
C3 C+2 0.487 0.705 0.52 1 0.0
O1 O-2 0.442 0.418 0.299 1 0.0
C4 C+2 0.546 0.292 0.522 1 0.0
Cl6 Cl 0.2803 -0.2321 0.0554 1 0.0
Cl4 Cl 0.3808 -0.0549 0.2644 1 0.0
C7 C+2 0.238 -0.035 0.255 1 0.0
C6 C+2 0.215 0.27 0.071 1 0.0
O7 O-2 0.231 -0.197 0.289 1 0.0
Ge1 Ge 0.5608 0.6275 0.3982 1 0.0
O3 O-2 0.483 0.856 0.56 1 0.0
Cl5 Cl 0.3404 0.2106 0.0336 1 0.0
Cl2 Cl 0.5365 0.8949 0.3131 1 0.0
C8 C+2 0.303 0.352 0.288 1 0.0
C2 C+2 0.448 0.343 0.505 1 0.0
Co2 Co 0.2477 0.2034 0.2083 1 0.0
Co1 Co 0.4969 0.4704 0.4599 1 0.0
O5 O-2 0.169 0.414 0.293 1 0.0
O4 O-2 0.58 0.187 0.568 1 0.0
O2 O-2 0.415 0.248 0.53 1 0.0
Cl1 Cl 0.6296 0.7129 0.5249 1 0.0
C1 C+2 0.46 0.443 0.318 1 0.0
O6 O-2 0.19 0.32 -0.013 1 0.0
O8 O-2 0.337 0.462 0.326 1 0.0
C5 C+2 0.201 0.326 0.268 1 0.0
Ge2 Ge 0.3101 0.0402 0.1415 1 0.0
